data_1010699
loop_
_publ_author_name
'Ketelaar, J A A'

_publ_section_title
;
Die Kristallstruktur von K-, Rb-, Cs- und Tl-Silicofluorid und von Li
Mn O~4~ (H~2~ O)~3~
;
_journal_coden_ASTM ZEKGAX
_journal_name_full
;
Zeitschrift fuer Kristallographie, Kristallgeometrie, Kristallphysik,
Kristallchemie (-144,1977)
;
_journal_page_first 155
_journal_page_last 156
_journal_paper_doi 10.1524/zkri.1935.92.1.155
_journal_volume 92
_journal_year 1935
_chemical_formula_structural 'Tl2 Si F6'
_chemical_formula_sum 'F6 Si Tl2'
_chemical_name_systematic 'Thallium hexafluorosilicate'
_cell_angle_alpha 90
_cell_angle_beta 90
_cell_angle_gamma 90
_cell_formula_units_Z 1
_cell_length_a 8.563(7)
_cell_length_b 8.563
_cell_length_c 8.563
_cell_volume 627.9
_cod_database_code 1010699

loop_
_atom_site_label
_atom_site_fract_x
_atom_site_fract_y
_atom_site_fract_z
? ? ? ?
